data_7200269
loop_
_publ_author_name
'Li, Suyue'
'Li, Ming'
'Qin, Jingui'
'Tong, Mingliang'
'Chen, Xiaoming'
'Liu, Tao'
'Fu, Yang'
'Wu, Shuixing'
'Su, Zhongmin'

_publ_section_title
;
 Synthesis, crystal structures and nonlinear optical properties of three
 TCF-based chromophores
;
_journal_coden_ASTM CRECF4
_journal_issue 4
_journal_name_full CrystEngComm
_journal_page_first 589
_journal_page_last 596
_journal_paper_doi 10.1039/b811833g
_journal_volume 11
_journal_year 2009
_chemical_formula_sum 'C22 H22 N4 O2'
_chemical_formula_weight 374.44
_space_group_IT_number 2
_symmetry_cell_setting triclinic
_symmetry_space_group_name_Hall '-P 1'
_symmetry_space_group_name_H-M 'P -1'
_atom_sites_solution_hydrogens geom
_atom_sites_solution_primary direct
_atom_sites_solution_secondary difmap
_audit_creation_method SHELXL-97
_cell_angle_alpha 75.457(2)
_cell_angle_beta 74.781(2)
_cell_angle_gamma 80.840(2)
_cell_formula_units_Z 2
_cell_length_a 7.7958(10)
_cell_length_b 11.5638(15)
_cell_length_c 12.0921(16)
_cell_measurement_reflns_used 956
_cell_measurement_temperature 292(2)
_cell_measurement_theta_max 21.45
_cell_measurement_theta_min 2.26
_cell_volume 1013.1(2)
_computing_cell_refinement 'Bruker SMART'
_computing_data_collection 'Bruker SMART'
_computing_data_reduction 'Bruker SAINT'
_computing_molecular_graphics 'Bruker SHELXTL'
_computing_publication_material 'Bruker SHELXTL'
_computing_structure_refinement 'SHELXL-97 (Sheldrick, 1997)'
_computing_structure_solution 'SHELXS-97 (Sheldrick, 1990)'
_diffrn_ambient_temperature 292(2)
_diffrn_measured_fraction_theta_full 0.982
_diffrn_measured_fraction_theta_max 0.982
_diffrn_measurement_device_type 'CCD area detector'
_diffrn_measurement_method 'phi and omega scans'
_diffrn_radiation_monochromator graphite
_diffrn_radiation_source 'fine-focus sealed tube'
_diffrn_radiation_type MoK\a
_diffrn_radiation_wavelength 0.71073
_diffrn_reflns_av_R_equivalents 0.0217
_diffrn_reflns_av_sigmaI/netI 0.0534
_diffrn_reflns_limit_h_max 9
_diffrn_reflns_limit_h_min -8
_diffrn_reflns_limit_k_max 13
_diffrn_reflns_limit_k_min -9
_diffrn_reflns_limit_l_max 14
_diffrn_reflns_limit_l_min -13
_diffrn_reflns_number 5122
_diffrn_reflns_theta_full 25.00
_diffrn_reflns_theta_max 25.00
_diffrn_reflns_theta_min 1.83
_exptl_absorpt_coefficient_mu 0.081
_exptl_absorpt_correction_T_max 0.9856
_exptl_absorpt_correction_T_min 0.9808
_exptl_absorpt_correction_type multi-scan
_exptl_absorpt_process_details SADABS
_exptl_crystal_colour blue
_exptl_crystal_density_diffrn 1.227
_exptl_crystal_density_method 'not measured'
_exptl_crystal_description block
_exptl_crystal_F_000 396
_exptl_crystal_size_max 0.24
_exptl_crystal_size_mid 0.20
_exptl_crystal_size_min 0.18
_refine_diff_density_max 0.248
_refine_diff_density_min -0.177
_refine_diff_density_rms 0.035
_refine_ls_extinction_coef 0.0045(19)
_refine_ls_extinction_expression Fc^*^=kFc[1+0.001xFc^2^\l^3^/sin(2\q)]^-1/4^
_refine_ls_extinction_method SHELXL
_refine_ls_goodness_of_fit_ref 1.019
_refine_ls_hydrogen_treatment constr
_refine_ls_matrix_type full
_refine_ls_number_parameters 285
_refine_ls_number_reflns 3506
_refine_ls_number_restraints 0
_refine_ls_restrained_S_all 1.019
_refine_ls_R_factor_all 0.1019
_refine_ls_R_factor_gt 0.0675
_refine_ls_shift/su_max 0.000
_refine_ls_shift/su_mean 0.000
_refine_ls_structure_factor_coef Fsqd
_refine_ls_weighting_details 'calc w=1/[\s^2^(Fo^2^)+(0.0572P)^2^+0.4011P] where P=(Fo^2^+2Fc^2^)/3'
_refine_ls_weighting_scheme calc
_refine_ls_wR_factor_gt 0.1428
_refine_ls_wR_factor_ref 0.1680
_reflns_number_gt 2315
_reflns_number_total 3506
_reflns_threshold_expression >2sigma(I)
_cod_data_source_file B811833G.txt
_cod_data_source_block 1
_cod_depositor_comments
;
The following automatic conversions were performed:
'_symmetry_cell_setting' value 'Triclinic' changed to 'triclinic'
according to '/home/saulius/struct/CIF-dictionaries/cif_core.dic'
dictionary named 'cif_core.dic' version 2.4.1 from 2010-06-29.

Automatic conversion script
Id: cif_fix_enum 1527 2010-12-29 10:47:43Z saulius 

 Replaced the incorrect bibliographical reference to the original
 publication with a proper one.

 Antanas Vaitkus,
 2019-09-18
;
_cod_original_sg_symbol_H-M P-1
_cod_database_code 7200269

loop_
_symmetry_equiv_pos_as_xyz
'x, y, z'
'-x, -y, -z'

loop_
_atom_site_label
_atom_site_type_symbol
_atom_site_fract_x
_atom_site_fract_y
_atom_site_fract_z
_atom_site_U_iso_or_equiv
_atom_site_adp_type
_atom_site_occupancy
_atom_site_symmetry_multiplicity
_atom_site_calc_flag
_atom_site_refinement_flags
_atom_site_disorder_assembly
_atom_site_disorder_group
C1 C -0.0854(4) 1.2256(3) 0.8259(3) 0.0635(8) Uani 1 1 d . . .
C2 C 0.0572(4) 1.1598(3) 0.8753(2) 0.0523(7) Uani 1 1 d . . .
C3 C 0.0682(4) 1.1809(3) 0.9833(3) 0.0622(8) Uani 1 1 d . . .
C4 C 0.1805(3) 1.0793(2) 0.8229(2) 0.0490(7) Uani 1 1 d . . .
C5 C 0.1951(3) 1.0382(2) 0.7186(2) 0.0482(7) Uani 1 1 d . . .
C6 C 0.0759(4) 1.0759(3) 0.6424(3) 0.0537(7) Uani 1 1 d . . .
C7 C 0.3408(4) 0.9530(2) 0.7057(2) 0.0489(7) Uani 1 1 d . . .
C8 C 0.4303(4) 0.9418(2) 0.8054(2) 0.0517(7) Uani 1 1 d . . .
C9 C 0.4296(4) 0.8192(3) 0.8876(3) 0.0639(9) Uani 1 1 d . . .
H9A H 0.4595 0.8242 0.9582 0.096 Uiso 1 1 calc R . .
H9B H 0.5157 0.7635 0.8500 0.096 Uiso 1 1 calc R . .
H9C H 0.3129 0.7923 0.9066 0.096 Uiso 1 1 calc R . .
C10 C 0.6127(4) 0.9889(3) 0.7671(3) 0.0677(9) Uani 1 1 d . . .
H10A H 0.6020 1.0715 0.7265 0.102 Uiso 1 1 calc R . .
H10B H 0.6928 0.9425 0.7157 0.102 Uiso 1 1 calc R . .
H10C H 0.6586 0.9824 0.8349 0.102 Uiso 1 1 calc R . .
C11 C 0.3902(4) 0.8870(2) 0.6171(2) 0.0537(7) Uani 1 1 d . . .
H11 H 0.3175 0.9012 0.5642 0.064 Uiso 1 1 calc R . .
C12 C 0.5346(4) 0.8041(3) 0.6014(2) 0.0546(7) Uani 1 1 d . . .
H12 H 0.6126 0.7955 0.6501 0.065 Uiso 1 1 calc R . .
C13 C 0.5789(4) 0.7293(2) 0.5186(2) 0.0507(7) Uani 1 1 d . . .
C14 C 0.4696(4) 0.7230(3) 0.4460(2) 0.0570(8) Uani 1 1 d . . .
H14 H 0.3606 0.7701 0.4513 0.068 Uiso 1 1 calc R . .
C15 C 0.5163(4) 0.6504(3) 0.3678(3) 0.0631(9) Uani 1 1 d . . .
H15 H 0.4401 0.6499 0.3203 0.076 Uiso 1 1 calc R . .
C16 C 0.6788(4) 0.5759(3) 0.3578(3) 0.0638(9) Uani 1 1 d . A .
C17 C 0.7906(4) 0.5829(3) 0.4293(3) 0.0693(9) Uani 1 1 d . . .
H17 H 0.9006 0.5370 0.4231 0.083 Uiso 1 1 calc R . .
C18 C 0.7413(4) 0.6557(3) 0.5074(3) 0.0618(8) Uani 1 1 d . . .
H18 H 0.8175 0.6566 0.5548 0.074 Uiso 1 1 calc R . .
C19 C 0.5976(5) 0.4868(4) 0.2131(3) 0.0871(12) Uani 1 1 d . A .
H19A H 0.6211 0.4075 0.1958 0.105 Uiso 1 1 calc R . .
H19B H 0.4752 0.4960 0.2579 0.105 Uiso 1 1 calc R . .
C20 C 0.6224(7) 0.5757(5) 0.1071(4) 0.138(2) Uani 1 1 d . . .
H20A H 0.6144 0.6531 0.1246 0.207 Uiso 1 1 calc R . .
H20B H 0.5317 0.5750 0.0668 0.207 Uiso 1 1 calc R . .
H20C H 0.7380 0.5590 0.0581 0.207 Uiso 1 1 calc R . .
C21 C 0.8631(16) 0.3949(11) 0.2969(7) 0.070(3) Uani 0.61(2) 1 d P A 1
H21A H 0.8749 0.3717 0.3776 0.084 Uiso 0.61(2) 1 calc PR A 1
H21B H 0.8297 0.3268 0.2769 0.084 Uiso 0.61(2) 1 calc PR A 1
C22 C 1.035(2) 0.4326(8) 0.2170(7) 0.080(3) Uani 0.61(2) 1 d P A 1
H22A H 1.0190 0.4628 0.1374 0.096 Uiso 0.61(2) 1 calc PR A 1
H22B H 1.0723 0.4964 0.2413 0.096 Uiso 0.61(2) 1 calc PR A 1
O2 O 1.1677(17) 0.3322(15) 0.2202(13) 0.089(3) Uani 0.61(2) 1 d P A 1
H2 H 1.1362 0.2789 0.1984 0.133 Uiso 0.61(2) 1 calc PR A 1
C21' C 0.922(3) 0.4640(14) 0.2311(11) 0.067(5) Uani 0.39(2) 1 d P A 2
H21C H 0.9452 0.4685 0.1474 0.081 Uiso 0.39(2) 1 calc PR A 2
H21D H 0.9986 0.5152 0.2447 0.081 Uiso 0.39(2) 1 calc PR A 2
C22' C 0.952(2) 0.3370(16) 0.2972(10) 0.075(5) Uani 0.39(2) 1 d P A 2
H22C H 0.9291 0.3356 0.3803 0.090 Uiso 0.39(2) 1 calc PR A 2
H22D H 0.8681 0.2896 0.2867 0.090 Uiso 0.39(2) 1 calc PR A 2
O2' O 1.121(3) 0.286(2) 0.261(2) 0.088(5) Uani 0.39(2) 1 d P A 2
H2' H 1.1397 0.2834 0.1918 0.132 Uiso 0.39(2) 1 calc PR A 2
N1 N -0.1995(4) 1.2808(3) 0.7895(3) 0.0994(11) Uani 1 1 d . . .
N2 N 0.0737(4) 1.1984(3) 1.0715(3) 0.0885(10) Uani 1 1 d . . .
N3 N -0.0167(4) 1.1057(3) 0.5792(3) 0.0792(9) Uani 1 1 d . . .
N4 N 0.7227(4) 0.5005(3) 0.2825(3) 0.0940(11) Uani 1 1 d . . .
O1 O 0.3120(2) 1.02455(17) 0.87496(17) 0.0604(6) Uani 1 1 d . . .

loop_
_atom_site_aniso_label
_atom_site_aniso_U_11
_atom_site_aniso_U_22
_atom_site_aniso_U_33
_atom_site_aniso_U_23
_atom_site_aniso_U_13
_atom_site_aniso_U_12
C1 0.0526(18) 0.074(2) 0.072(2) -0.0326(17) -0.0226(16) 0.0111(16)
C2 0.0461(16) 0.0560(17) 0.0617(18) -0.0253(14) -0.0200(14) 0.0078(14)
C3 0.0539(18) 0.066(2) 0.074(2) -0.0345(17) -0.0202(16) 0.0126(15)
C4 0.0426(15) 0.0509(16) 0.0570(17) -0.0173(13) -0.0165(13) 0.0027(13)
C5 0.0468(16) 0.0468(16) 0.0513(16) -0.0136(13) -0.0119(13) -0.0007(13)
C6 0.0485(16) 0.0589(18) 0.0580(18) -0.0225(14) -0.0152(15) 0.0029(14)
C7 0.0471(16) 0.0472(16) 0.0495(16) -0.0116(13) -0.0068(13) -0.0024(13)
C8 0.0472(16) 0.0540(17) 0.0541(16) -0.0200(14) -0.0121(13) 0.0083(13)
C9 0.064(2) 0.064(2) 0.0576(18) -0.0119(15) -0.0122(15) 0.0069(16)
C10 0.0573(19) 0.065(2) 0.085(2) -0.0198(18) -0.0226(17) -0.0023(16)
C11 0.0530(17) 0.0557(17) 0.0495(16) -0.0123(14) -0.0108(13) 0.0025(14)
C12 0.0528(17) 0.0621(18) 0.0468(16) -0.0148(14) -0.0107(13) 0.0033(14)
C13 0.0492(16) 0.0564(17) 0.0433(15) -0.0121(13) -0.0102(13) 0.0055(14)
C14 0.0500(17) 0.0666(19) 0.0507(17) -0.0155(15) -0.0139(14) 0.0125(15)
C15 0.0565(18) 0.081(2) 0.0573(18) -0.0282(17) -0.0245(15) 0.0171(16)
C16 0.0578(19) 0.081(2) 0.0601(19) -0.0328(17) -0.0238(15) 0.0164(17)
C17 0.0507(17) 0.093(2) 0.078(2) -0.0465(19) -0.0321(16) 0.0284(17)
C18 0.0539(18) 0.079(2) 0.0614(19) -0.0311(16) -0.0249(15) 0.0132(16)
C19 0.099(3) 0.090(3) 0.079(3) -0.038(2) -0.031(2) 0.019(2)
C20 0.159(5) 0.140(5) 0.095(3) -0.021(3) -0.018(3) 0.015(4)
C21 0.069(6) 0.078(7) 0.071(4) -0.036(4) -0.018(4) 0.004(5)
C22 0.066(8) 0.096(6) 0.078(5) -0.033(4) -0.015(4) 0.010(5)
O2 0.059(5) 0.126(9) 0.104(8) -0.071(6) -0.037(5) 0.032(5)
C21' 0.054(11) 0.089(9) 0.064(6) -0.034(6) -0.015(6) 0.005(7)
C22' 0.073(10) 0.072(10) 0.084(7) -0.034(6) -0.017(6) 0.008(8)
O2' 0.074(10) 0.115(12) 0.095(11) -0.063(8) -0.036(7) 0.028(7)
N1 0.076(2) 0.125(3) 0.114(3) -0.055(2) -0.0546(19) 0.041(2)
N2 0.083(2) 0.113(3) 0.090(2) -0.060(2) -0.0356(17) 0.0200(18)
N3 0.0692(18) 0.099(2) 0.0793(19) -0.0285(17) -0.0347(16) 0.0081(16)
N4 0.0727(19) 0.135(3) 0.105(2) -0.082(2) -0.0550(17) 0.0491(18)
O1 0.0560(12) 0.0670(13) 0.0655(13) -0.0303(10) -0.0270(10) 0.0194(10)

loop_
_atom_type_symbol
_atom_type_description
_atom_type_scat_dispersion_real
_atom_type_scat_dispersion_imag
_atom_type_scat_source
C C 0.0033 0.0016 'International Tables Vol C Tables 4.2.6.8 and 6.1.1.4'
H H 0.0000 0.0000 'International Tables Vol C Tables 4.2.6.8 and 6.1.1.4'
N N 0.0061 0.0033 'International Tables Vol C Tables 4.2.6.8 and 6.1.1.4'
O O 0.0106 0.0060 'International Tables Vol C Tables 4.2.6.8 and 6.1.1.4'

loop_
_geom_angle_atom_site_label_1
_geom_angle_atom_site_label_2
_geom_angle_atom_site_label_3
_geom_angle
_geom_angle_site_symmetry_1
_geom_angle_site_symmetry_3
_geom_angle_publ_flag
N1 C1 C2 177.3(3) . . ?
C4 C2 C3 120.2(3) . . ?
C4 C2 C1 123.1(3) . . ?
C3 C2 C1 116.7(2) . . ?
N2 C3 C2 178.7(3) . . ?
O1 C4 C2 118.3(2) . . ?
O1 C4 C5 110.3(2) . . ?
C2 C4 C5 131.4(3) . . ?
C7 C5 C6 125.5(3) . . ?
C7 C5 C4 108.9(2) . . ?
C6 C5 C4 125.5(2) . . ?
N3 C6 C5 178.5(3) . . ?
C5 C7 C11 125.1(3) . . ?
C5 C7 C8 107.7(2) . . ?
C11 C7 C8 127.2(2) . . ?
O1 C8 C9 105.8(2) . . ?
O1 C8 C7 102.8(2) . . ?
C9 C8 C7 114.2(2) . . ?
O1 C8 C10 105.9(2) . . ?
C9 C8 C10 112.8(2) . . ?
C7 C8 C10 114.1(2) . . ?
C8 C9 H9A 109.5 . . ?
C8 C9 H9B 109.5 . . ?
H9A C9 H9B 109.5 . . ?
C8 C9 H9C 109.5 . . ?
H9A C9 H9C 109.5 . . ?
H9B C9 H9C 109.5 . . ?
C8 C10 H10A 109.5 . . ?
C8 C10 H10B 109.5 . . ?
H10A C10 H10B 109.5 . . ?
C8 C10 H10C 109.5 . . ?
H10A C10 H10C 109.5 . . ?
H10B C10 H10C 109.5 . . ?
C12 C11 C7 126.1(3) . . ?
C12 C11 H11 116.9 . . ?
C7 C11 H11 116.9 . . ?
C11 C12 C13 127.0(3) . . ?
C11 C12 H12 116.5 . . ?
C13 C12 H12 116.5 . . ?
C14 C13 C18 116.3(3) . . ?
C14 C13 C12 124.1(3) . . ?
C18 C13 C12 119.5(3) . . ?
C15 C14 C13 122.5(3) . . ?
C15 C14 H14 118.7 . . ?
C13 C14 H14 118.7 . . ?
C14 C15 C16 120.8(3) . . ?
C14 C15 H15 119.6 . . ?
C16 C15 H15 119.6 . . ?
N4 C16 C17 122.1(3) . . ?
N4 C16 C15 120.8(3) . . ?
C17 C16 C15 117.0(3) . . ?
C18 C17 C16 121.3(3) . . ?
C18 C17 H17 119.3 . . ?
C16 C17 H17 119.3 . . ?
C17 C18 C13 121.9(3) . . ?
C17 C18 H18 119.0 . . ?
C13 C18 H18 119.0 . . ?
C20 C19 N4 108.7(4) . . ?
C20 C19 H19A 109.9 . . ?
N4 C19 H19A 109.9 . . ?
C20 C19 H19B 109.9 . . ?
N4 C19 H19B 109.9 . . ?
H19A C19 H19B 108.3 . . ?
C19 C20 H20A 109.5 . . ?
C19 C20 H20B 109.5 . . ?
H20A C20 H20B 109.5 . . ?
C19 C20 H20C 109.5 . . ?
H20A C20 H20C 109.5 . . ?
H20B C20 H20C 109.5 . . ?
C22 C21 N4 107.6(10) . . ?
C22 C21 H21A 110.2 . . ?
N4 C21 H21A 110.2 . . ?
C22 C21 H21B 110.2 . . ?
N4 C21 H21B 110.2 . . ?
H21A C21 H21B 108.5 . . ?
O2 C22 C21 109.4(13) . . ?
O2 C22 H22A 109.8 . . ?
C21 C22 H22A 109.8 . . ?
O2 C22 H22B 109.8 . . ?
C21 C22 H22B 109.8 . . ?
H22A C22 H22B 108.2 . . ?
C22 O2 H2 109.5 . . ?
C22' C21' N4 103.4(14) . . ?
C22' C21' H21C 111.1 . . ?
N4 C21' H21C 111.1 . . ?
C22' C21' H21D 111.1 . . ?
N4 C21' H21D 111.1 . . ?
H21C C21' H21D 109.1 . . ?
O2' C22' C21' 112.5(19) . . ?
O2' C22' H22C 109.1 . . ?
C21' C22' H22C 109.1 . . ?
O2' C22' H22D 109.1 . . ?
C21' C22' H22D 109.1 . . ?
H22C C22' H22D 107.8 . . ?
C22' O2' H2' 109.5 . . ?
C16 N4 C19 121.9(3) . . ?
C16 N4 C21 121.0(3) . . ?
C19 N4 C21 113.3(4) . . ?
C16 N4 C21' 119.3(5) . . ?
C19 N4 C21' 114.9(4) . . ?
C21 N4 C21' 39.9(4) . . ?
C4 O1 C8 110.2(2) . . ?

loop_
_geom_bond_atom_site_label_1
_geom_bond_atom_site_label_2
_geom_bond_distance
_geom_bond_site_symmetry_2
_geom_bond_publ_flag
C1 N1 1.129(4) . ?
C1 C2 1.422(4) . ?
C2 C4 1.373(4) . ?
C2 C3 1.414(4) . ?
C3 N2 1.147(4) . ?
C4 O1 1.334(3) . ?
C4 C5 1.427(4) . ?
C5 C7 1.383(3) . ?
C5 C6 1.422(4) . ?
C6 N3 1.141(4) . ?
C7 C11 1.408(4) . ?
C7 C8 1.513(4) . ?
C8 O1 1.480(3) . ?
C8 C9 1.513(4) . ?
C8 C10 1.519(4) . ?
C9 H9A 0.9600 . ?
C9 H9B 0.9600 . ?
C9 H9C 0.9600 . ?
C10 H10A 0.9600 . ?
C10 H10B 0.9600 . ?
C10 H10C 0.9600 . ?
C11 C12 1.362(4) . ?
C11 H11 0.9300 . ?
C12 C13 1.425(4) . ?
C12 H12 0.9300 . ?
C13 C14 1.395(4) . ?
C13 C18 1.404(4) . ?
C14 C15 1.362(4) . ?
C14 H14 0.9300 . ?
C15 C16 1.409(4) . ?
C15 H15 0.9300 . ?
C16 N4 1.359(4) . ?
C16 C17 1.402(4) . ?
C17 C18 1.362(4) . ?
C17 H17 0.9300 . ?
C18 H18 0.9300 . ?
C19 C20 1.417(5) . ?
C19 N4 1.493(4) . ?
C19 H19A 0.9700 . ?
C19 H19B 0.9700 . ?
C20 H20A 0.9600 . ?
C20 H20B 0.9600 . ?
C20 H20C 0.9600 . ?
C21 C22 1.49(2) . ?
C21 N4 1.512(15) . ?
C21 H21A 0.9700 . ?
C21 H21B 0.9700 . ?
C22 O2 1.43(2) . ?
C22 H22A 0.9700 . ?
C22 H22B 0.9700 . ?
O2 H2 0.8200 . ?
C21' C22' 1.50(3) . ?
C21' N4 1.55(2) . ?
C21' H21C 0.9700 . ?
C21' H21D 0.9700 . ?
C22' O2' 1.36(3) . ?
C22' H22C 0.9700 . ?
C22' H22D 0.9700 . ?
O2' H2' 0.8200 . ?

loop_
_geom_hbond_atom_site_label_D
_geom_hbond_atom_site_label_H
_geom_hbond_atom_site_label_A
_geom_hbond_distance_DH
_geom_hbond_distance_HA
_geom_hbond_distance_DA
_geom_hbond_angle_DHA
_geom_hbond_site_symmetry_A
O2' H2' N2 0.82 2.15 2.86(2) 144.5 1_644
O2 H2 N2 0.82 2.17 2.934(14) 154.9 1_644
C15 H15 N1 0.93 2.49 3.381(4) 159.7 2_576
C12 H12 O2 0.93 2.65 3.504(14) 153.2 2_766
C12 H12 O2' 0.93 2.53 3.41(2) 158.6 2_766

loop_
_geom_torsion_atom_site_label_1
_geom_torsion_atom_site_label_2
_geom_torsion_atom_site_label_3
_geom_torsion_atom_site_label_4
_geom_torsion
_geom_torsion_site_symmetry_1
_geom_torsion_site_symmetry_2
_geom_torsion_site_symmetry_3
_geom_torsion_site_symmetry_4
_geom_torsion_publ_flag
N1 C1 C2 C4 -164(9) . . . . ?
N1 C1 C2 C3 16(9) . . . . ?
C4 C2 C3 N2 -146(16) . . . . ?
C1 C2 C3 N2 34(16) . . . . ?
C3 C2 C4 O1 -1.7(4) . . . . ?
C1 C2 C4 O1 178.3(3) . . . . ?
C3 C2 C4 C5 176.9(3) . . . . ?
C1 C2 C4 C5 -3.2(5) . . . . ?
O1 C4 C5 C7 0.8(3) . . . . ?
C2 C4 C5 C7 -177.9(3) . . . . ?
O1 C4 C5 C6 178.9(3) . . . . ?
C2 C4 C5 C6 0.2(5) . . . . ?
C7 C5 C6 N3 -32(13) . . . . ?
C4 C5 C6 N3 150(13) . . . . ?
C6 C5 C7 C11 -2.4(4) . . . . ?
C4 C5 C7 C11 175.7(3) . . . . ?
C6 C5 C7 C8 179.5(3) . . . . ?
C4 C5 C7 C8 -2.3(3) . . . . ?
C5 C7 C8 O1 2.9(3) . . . . ?
C11 C7 C8 O1 -175.1(3) . . . . ?
C5 C7 C8 C9 117.0(3) . . . . ?
C11 C7 C8 C9 -61.1(4) . . . . ?
C5 C7 C8 C10 -111.2(3) . . . . ?
C11 C7 C8 C10 70.7(4) . . . . ?
C5 C7 C11 C12 178.9(3) . . . . ?
C8 C7 C11 C12 -3.5(5) . . . . ?
C7 C11 C12 C13 174.4(3) . . . . ?
C11 C12 C13 C14 -5.7(5) . . . . ?
C11 C12 C13 C18 174.6(3) . . . . ?
C18 C13 C14 C15 -0.4(4) . . . . ?
C12 C13 C14 C15 180.0(3) . . . . ?
C13 C14 C15 C16 1.0(5) . . . . ?
C14 C15 C16 N4 177.7(3) . . . . ?
C14 C15 C16 C17 -1.7(5) . . . . ?
N4 C16 C17 C18 -177.4(3) . . . . ?
C15 C16 C17 C18 2.1(5) . . . . ?
C16 C17 C18 C13 -1.6(5) . . . . ?
C14 C13 C18 C17 0.7(5) . . . . ?
C12 C13 C18 C17 -179.7(3) . . . . ?
N4 C21 C22 O2 -175.0(7) . . . . ?
N4 C21' C22' O2' 177.7(12) . . . . ?
C17 C16 N4 C19 175.5(3) . . . . ?
C15 C16 N4 C19 -4.0(6) . . . . ?
C17 C16 N4 C21 18.7(7) . . . . ?
C15 C16 N4 C21 -160.8(5) . . . . ?
C17 C16 N4 C21' -27.7(8) . . . . ?
C15 C16 N4 C21' 152.8(7) . . . . ?
C20 C19 N4 C16 87.1(5) . . . . ?
C20 C19 N4 C21 -114.5(5) . . . . ?
C20 C19 N4 C21' -70.7(7) . . . . ?
C22 C21 N4 C16 -96.5(6) . . . . ?
C22 C21 N4 C19 104.9(5) . . . . ?
C22 C21 N4 C21' 3.4(7) . . . . ?
C22' C21' N4 C16 105.7(7) . . . . ?
C22' C21' N4 C19 -95.9(7) . . . . ?
C22' C21' N4 C21 1.3(6) . . . . ?
C2 C4 O1 C8 -179.9(2) . . . . ?
C5 C4 O1 C8 1.2(3) . . . . ?
C9 C8 O1 C4 -122.5(3) . . . . ?
C7 C8 O1 C4 -2.5(3) . . . . ?
C10 C8 O1 C4 117.5(3) . . . . ?
